data_7152817
loop_
_publ_author_name
'Kand, Dnyaneshwar'
'Kalle, Arunasree Marasanapalli'
'Talukdar, Pinaki'

_publ_section_title
;
 Chromenoquinoline-based thiol probes: a study on the quencher position
 for controlling fluorescent Off-On characteristics.
;
_journal_issue 10
_journal_name_full 'Organic &amp; biomolecular chemistry'
_journal_page_first 1691
_journal_page_last 1701
_journal_paper_doi 10.1039/c2ob27192c
_journal_volume 11
_journal_year 2013
_chemical_formula_moiety 'C25 H22 N2 O3'
_chemical_formula_sum 'C25 H23 N2 O3'
_chemical_formula_weight 399.45
_chemical_name_systematic
;
?
;
_space_group_IT_number 14
_symmetry_cell_setting monoclinic
_symmetry_space_group_name_Hall '-P 2ybc'
_symmetry_space_group_name_H-M 'P 1 21/c 1'
_atom_sites_solution_hydrogens geom
_atom_sites_solution_primary direct
_atom_sites_solution_secondary difmap
_audit_creation_method SHELXL-97
_cell_angle_alpha 90.00
_cell_angle_beta 90.891(10)
_cell_angle_gamma 90.00
_cell_formula_units_Z 4
_cell_length_a 13.853(7)
_cell_length_b 9.965(5)
_cell_length_c 15.005(8)
_cell_measurement_temperature 296(2)
_cell_volume 2071.1(18)
_computing_structure_refinement 'SHELXL-97 (Sheldrick, 2008)'
_computing_structure_solution 'SHELXS-97 (Sheldrick, 2008)'
_diffrn_ambient_temperature 296(2)
_diffrn_measured_fraction_theta_full 0.998
_diffrn_measured_fraction_theta_max 0.998
_diffrn_radiation_monochromator graphite
_diffrn_radiation_source 'fine-focus sealed tube'
_diffrn_radiation_type MoK\a
_diffrn_radiation_wavelength 0.71073
_diffrn_reflns_av_R_equivalents 0.0683
_diffrn_reflns_av_sigmaI/netI 0.0713
_diffrn_reflns_limit_h_max 16
_diffrn_reflns_limit_h_min -10
_diffrn_reflns_limit_k_max 11
_diffrn_reflns_limit_k_min -11
_diffrn_reflns_limit_l_max 17
_diffrn_reflns_limit_l_min -17
_diffrn_reflns_number 14867
_diffrn_reflns_theta_full 24.77
_diffrn_reflns_theta_max 24.77
_diffrn_reflns_theta_min 2.45
_exptl_absorpt_coefficient_mu 0.085
_exptl_absorpt_correction_type multi-scan
_exptl_crystal_colour Yellow
_exptl_crystal_density_diffrn 1.281
_exptl_crystal_density_method 'not measured'
_exptl_crystal_description Rectangular
_exptl_crystal_F_000 844
_exptl_crystal_size_max 0.13
_exptl_crystal_size_mid 0.11
_exptl_crystal_size_min 0.10
_refine_diff_density_max 0.156
_refine_diff_density_min -0.165
_refine_diff_density_rms 0.039
_refine_ls_extinction_method none
_refine_ls_goodness_of_fit_ref 0.922
_refine_ls_hydrogen_treatment none
_refine_ls_matrix_type full
_refine_ls_number_parameters 274
_refine_ls_number_reflns 3548
_refine_ls_number_restraints 0
_refine_ls_restrained_S_all 0.922
_refine_ls_R_factor_all 0.1228
_refine_ls_R_factor_gt 0.0495
_refine_ls_shift/su_max 0.033
_refine_ls_shift/su_mean 0.003
_refine_ls_structure_factor_coef Fsqd
_refine_ls_weighting_details 'calc w=1/[\s^2^(Fo^2^)+(0.0723P)^2^+0.0000P] where P=(Fo^2^+2Fc^2^)/3'
_refine_ls_weighting_scheme calc
_refine_ls_wR_factor_gt 0.1090
_refine_ls_wR_factor_ref 0.1427
_reflns_number_gt 1798
_reflns_number_total 3548
_reflns_threshold_expression >2sigma(I)
_cod_data_source_file c2ob27192c.txt
_cod_data_source_block mo_pt_dk_02_0m
_cod_depositor_comments
;
The following automatic conversions were performed:

'_symmetry_cell_setting' value 'Monoclinic' changed to 'monoclinic'
according to /home/saulius/struct/CIF-dictionaries/cif_core.dic
dictionary named 'cif_core.dic' version 2.4.2 from
2011-04-26.

'_exptl_absorpt_correction_type' value 'Multi-scan'
changed to 'multi-scan' according to
/home/saulius/struct/CIF-dictionaries/cif_core.dic dictionary named
'cif_core.dic' version 2.4.2 from 2011-04-26.

Automatic conversion script
Id: cif_fix_values 1891 2012-01-12 08:04:46Z andrius 
;
_cod_original_cell_volume 2071.1(19)
_cod_original_sg_symbol_H-M P12(1)/c1
_cod_database_code 7152817

loop_
_symmetry_equiv_pos_as_xyz
'x, y, z'
'-x, y+1/2, -z+1/2'
'-x, -y, -z'
'x, -y-1/2, z-1/2'

loop_
_atom_site_label
_atom_site_type_symbol
_atom_site_fract_x
_atom_site_fract_y
_atom_site_fract_z
_atom_site_U_iso_or_equiv
_atom_site_adp_type
_atom_site_occupancy
_atom_site_symmetry_multiplicity
_atom_site_calc_flag
_atom_site_refinement_flags
O1 O 0.66536(13) 0.55287(18) 0.28704(12) 0.0558(6) Uani 1 1 d .
O2 O 0.65009(15) 0.7611(2) 0.22765(15) 0.0729(7) Uani 1 1 d .
O3 O 0.90027(14) 1.13610(19) -0.24648(12) 0.0549(5) Uani 1 1 d .
N1 N 0.77589(17) 0.6237(2) 0.19537(15) 0.0513(6) Uani 1 1 d .
H1 H 0.8055 0.5538 0.2154 0.062 Uiso 1 1 calc R
N2 N 0.81200(16) 1.0001(2) -0.00461(14) 0.0439(6) Uani 1 1 d .
C1 C 0.5707(2) 0.4158(3) 0.3764(2) 0.0788(11) Uani 1 1 d .
H1A H 0.5876 0.3470 0.3347 0.118 Uiso 1 1 calc R
H1B H 0.5078 0.3975 0.3996 0.118 Uiso 1 1 calc R
H1C H 0.6172 0.4175 0.4245 0.118 Uiso 1 1 calc R
C2 C 0.5696(2) 0.5501(3) 0.33005(19) 0.0529(8) Uani 1 1 d .
C3 C 0.6921(2) 0.6567(3) 0.23619(19) 0.0496(7) Uani 1 1 d .
C4 C 0.8192(2) 0.6910(3) 0.12430(18) 0.0450(7) Uani 1 1 d .
C5 C 0.79357(19) 0.8157(3) 0.09486(17) 0.0447(7) Uani 1 1 d .
H5 H 0.7448 0.8626 0.1232 0.054 Uiso 1 1 calc R
C6 C 0.84066(19) 0.8739(2) 0.02176(17) 0.0423(7) Uani 1 1 d .
C7 C 0.85609(19) 1.0560(3) -0.07321(17) 0.0416(7) Uani 1 1 d .
C8 C 0.82561(19) 1.1903(3) -0.10582(17) 0.0427(7) Uani 1 1 d .
C9 C 0.7700(2) 1.2854(3) -0.05624(18) 0.0451(7) Uani 1 1 d .
C10 C 0.7424(2) 1.2680(3) 0.03327(19) 0.0549(8) Uani 1 1 d .
H10 H 0.7635 1.1925 0.0643 0.066 Uiso 1 1 calc R
C11 C 0.6856(2) 1.3593(3) 0.0751(2) 0.0666(9) Uani 1 1 d .
H11 H 0.6686 1.3445 0.1340 0.080 Uiso 1 1 calc R
C12 C 0.6524(3) 1.4739(3) 0.0319(2) 0.0745(10) Uani 1 1 d .
H12 H 0.6124 1.5342 0.0608 0.089 Uiso 1 1 calc R
C13 C 0.4917(3) 0.5559(4) 0.2593(2) 0.0901(12) Uani 1 1 d .
H13A H 0.4953 0.6400 0.2284 0.135 Uiso 1 1 calc R
H13B H 0.4298 0.5476 0.2866 0.135 Uiso 1 1 calc R
H13C H 0.5004 0.4837 0.2178 0.135 Uiso 1 1 calc R
C14 C 0.8484(2) 1.2219(3) -0.19259(18) 0.0466(7) Uani 1 1 d .
C15 C 0.9736(2) 1.0638(3) -0.19720(19) 0.0579(8) Uani 1 1 d .
H15A H 1.0218 1.1263 -0.1746 0.069 Uiso 1 1 calc R
H15B H 1.0054 1.0010 -0.2364 0.069 Uiso 1 1 calc R
C16 C 0.93017(19) 0.9893(3) -0.12115(17) 0.0476(7) Uani 1 1 d .
C17 C 0.9574(2) 0.8640(3) -0.09542(19) 0.0570(8) Uani 1 1 d .
H17 H 1.0048 0.8187 -0.1267 0.068 Uiso 1 1 calc R
C18 C 0.9144(2) 0.8027(3) -0.02199(18) 0.0499(8) Uani 1 1 d .
C19 C 0.9402(2) 0.6746(3) 0.0109(2) 0.0664(9) Uani 1 1 d .
H19 H 0.9894 0.6266 -0.0161 0.080 Uiso 1 1 calc R
C20 C 0.8941(2) 0.6207(3) 0.0814(2) 0.0630(9) Uani 1 1 d .
H20 H 0.9120 0.5361 0.1020 0.076 Uiso 1 1 calc R
C21 C 0.8170(2) 1.3400(3) -0.2347(2) 0.0573(8) Uani 1 1 d .
H21 H 0.8331 1.3570 -0.2935 0.069 Uiso 1 1 calc R
C22 C 0.7629(2) 1.4294(3) -0.1891(2) 0.0615(9) Uani 1 1 d .
H22 H 0.7422 1.5079 -0.2170 0.074 Uiso 1 1 calc R
C23 C 0.7376(2) 1.4048(3) -0.09918(19) 0.0517(8) Uani 1 1 d .
C24 C 0.6793(2) 1.4962(3) -0.0530(2) 0.0696(10) Uani 1 1 d .
H24 H 0.6587 1.5740 -0.0817 0.084 Uiso 1 1 calc R
C25 C 0.5625(3) 0.6626(3) 0.3966(2) 0.0871(12) Uani 1 1 d .
H25A H 0.6179 0.6608 0.4358 0.131 Uiso 1 1 calc R
H25B H 0.5049 0.6519 0.4306 0.131 Uiso 1 1 calc R
H25C H 0.5602 0.7469 0.3656 0.131 Uiso 1 1 calc R

loop_
_atom_site_aniso_label
_atom_site_aniso_U_11
_atom_site_aniso_U_22
_atom_site_aniso_U_33
_atom_site_aniso_U_23
_atom_site_aniso_U_13
_atom_site_aniso_U_12
O1 0.0571(13) 0.0439(12) 0.0668(13) 0.0155(10) 0.0150(11) 0.0030(10)
O2 0.0742(16) 0.0446(13) 0.1010(18) 0.0217(12) 0.0363(13) 0.0163(11)
O3 0.0587(13) 0.0627(13) 0.0435(11) 0.0051(10) 0.0040(10) 0.0030(11)
N1 0.0548(16) 0.0400(14) 0.0595(15) 0.0142(12) 0.0118(13) 0.0107(12)
N2 0.0479(14) 0.0377(13) 0.0463(14) 0.0026(11) 0.0044(11) 0.0027(11)
C1 0.072(2) 0.065(2) 0.100(3) 0.030(2) 0.020(2) -0.0045(18)
C2 0.0469(18) 0.0505(18) 0.0617(19) 0.0079(16) 0.0073(15) -0.0041(15)
C3 0.055(2) 0.0380(17) 0.0556(19) 0.0084(15) 0.0058(15) -0.0001(16)
C4 0.0495(18) 0.0344(15) 0.0514(17) 0.0035(14) 0.0066(14) 0.0019(13)
C5 0.0443(17) 0.0391(16) 0.0509(18) 0.0000(13) 0.0073(14) 0.0015(13)
C6 0.0446(17) 0.0354(16) 0.0470(17) 0.0001(13) 0.0021(14) 0.0013(13)
C7 0.0386(16) 0.0426(16) 0.0435(16) 0.0009(14) -0.0021(13) -0.0048(13)
C8 0.0448(17) 0.0409(16) 0.0423(16) 0.0023(13) -0.0025(13) -0.0065(13)
C9 0.0502(18) 0.0394(16) 0.0454(18) 0.0010(14) -0.0075(14) -0.0036(13)
C10 0.074(2) 0.0407(16) 0.0496(19) -0.0022(14) -0.0004(16) 0.0038(16)
C11 0.089(3) 0.054(2) 0.057(2) -0.0083(17) 0.0041(18) 0.0071(19)
C12 0.093(3) 0.058(2) 0.072(2) -0.0128(19) -0.002(2) 0.0238(19)
C13 0.068(2) 0.100(3) 0.101(3) 0.024(2) -0.016(2) -0.017(2)
C14 0.0454(18) 0.0472(17) 0.0472(18) -0.0010(15) -0.0023(15) -0.0055(14)
C15 0.052(2) 0.062(2) 0.0600(19) 0.0088(16) 0.0101(16) 0.0035(16)
C16 0.0426(17) 0.0532(19) 0.0472(17) 0.0033(14) 0.0082(14) -0.0014(14)
C17 0.055(2) 0.056(2) 0.060(2) 0.0031(17) 0.0196(16) 0.0107(16)
C18 0.0515(19) 0.0427(17) 0.0557(19) 0.0029(14) 0.0112(16) 0.0068(14)
C19 0.072(2) 0.0479(19) 0.081(2) 0.0093(17) 0.0298(19) 0.0187(17)
C20 0.071(2) 0.0402(18) 0.078(2) 0.0103(16) 0.0230(19) 0.0164(16)
C21 0.062(2) 0.057(2) 0.0528(19) 0.0131(16) -0.0030(16) -0.0088(17)
C22 0.073(2) 0.0496(19) 0.062(2) 0.0147(17) -0.0140(18) 0.0006(17)
C23 0.060(2) 0.0406(17) 0.055(2) 0.0000(14) -0.0114(16) -0.0003(15)
C24 0.088(3) 0.0476(19) 0.073(2) 0.0006(18) -0.013(2) 0.0143(18)
C25 0.099(3) 0.076(2) 0.088(3) -0.011(2) 0.032(2) -0.006(2)

loop_
_atom_type_symbol
_atom_type_description
_atom_type_scat_dispersion_real
_atom_type_scat_dispersion_imag
_atom_type_scat_source
C C 0.0033 0.0016 'International Tables Vol C Tables 4.2.6.8 and 6.1.1.4'
H H 0.0000 0.0000 'International Tables Vol C Tables 4.2.6.8 and 6.1.1.4'
N N 0.0061 0.0033 'International Tables Vol C Tables 4.2.6.8 and 6.1.1.4'
O O 0.0106 0.0060 'International Tables Vol C Tables 4.2.6.8 and 6.1.1.4'

loop_
_geom_angle_atom_site_label_1
_geom_angle_atom_site_label_2
_geom_angle_atom_site_label_3
_geom_angle
C3 O1 C2 121.2(2)
C14 O3 C15 112.2(2)
C3 N1 C4 127.2(2)
C3 N1 H1 116.4
C4 N1 H1 116.4
C7 N2 C6 118.2(2)
C2 C1 H1A 109.5
C2 C1 H1B 109.5
H1A C1 H1B 109.5
C2 C1 H1C 109.5
H1A C1 H1C 109.5
H1B C1 H1C 109.5
O1 C2 C13 109.2(2)
O1 C2 C25 110.0(2)
C13 C2 C25 112.7(3)
O1 C2 C1 102.4(2)
C13 C2 C1 111.2(3)
C25 C2 C1 110.8(3)
O2 C3 O1 126.3(3)
O2 C3 N1 125.3(3)
O1 C3 N1 108.4(2)
C5 C4 N1 124.7(2)
C5 C4 C20 119.5(2)
N1 C4 C20 115.7(2)
C4 C5 C6 120.4(2)
C4 C5 H5 119.8
C6 C5 H5 119.8
N2 C6 C5 117.7(2)
N2 C6 C18 122.2(2)
C5 C6 C18 120.1(2)
N2 C7 C16 122.6(2)
N2 C7 C8 120.1(2)
C16 C7 C8 117.2(2)
C14 C8 C9 118.0(2)
C14 C8 C7 116.7(2)
C9 C8 C7 125.2(2)
C10 C9 C23 116.4(3)
C10 C9 C8 124.5(2)
C23 C9 C8 119.0(2)
C11 C10 C9 121.5(3)
C11 C10 H10 119.2
C9 C10 H10 119.2
C10 C11 C12 121.5(3)
C10 C11 H11 119.2
C12 C11 H11 119.2
C24 C12 C11 118.8(3)
C24 C12 H12 120.6
C11 C12 H12 120.6
C2 C13 H13A 109.5
C2 C13 H13B 109.5
H13A C13 H13B 109.5
C2 C13 H13C 109.5
H13A C13 H13C 109.5
H13B C13 H13C 109.5
C8 C14 O3 122.5(2)
C8 C14 C21 122.9(3)
O3 C14 C21 114.5(2)
O3 C15 C16 110.6(2)
O3 C15 H15A 109.5
C16 C15 H15A 109.5
O3 C15 H15B 109.5
C16 C15 H15B 109.5
H15A C15 H15B 108.1
C17 C16 C7 118.9(2)
C17 C16 C15 124.0(3)
C7 C16 C15 117.0(2)
C16 C17 C18 120.3(3)
C16 C17 H17 119.9
C18 C17 H17 119.9
C17 C18 C19 124.1(3)
C17 C18 C6 117.8(3)
C19 C18 C6 118.1(2)
C20 C19 C18 120.8(3)
C20 C19 H19 119.6
C18 C19 H19 119.6
C19 C20 C4 121.1(3)
C19 C20 H20 119.5
C4 C20 H20 119.5
C22 C21 C14 119.6(3)
C22 C21 H21 120.2
C14 C21 H21 120.2
C21 C22 C23 120.8(3)
C21 C22 H22 119.6
C23 C22 H22 119.6
C24 C23 C22 120.5(3)
C24 C23 C9 119.9(3)
C22 C23 C9 119.6(3)
C12 C24 C23 121.8(3)
C12 C24 H24 119.1
C23 C24 H24 119.1
C2 C25 H25A 109.5
C2 C25 H25B 109.5
H25A C25 H25B 109.5
C2 C25 H25C 109.5
H25A C25 H25C 109.5
H25B C25 H25C 109.5

loop_
_geom_bond_atom_site_label_1
_geom_bond_atom_site_label_2
_geom_bond_distance
O1 C3 1.341(3)
O1 C2 1.484(3)
O2 C3 1.198(3)
O3 C14 1.385(3)
O3 C15 1.440(3)
N1 C3 1.361(3)
N1 C4 1.403(3)
N1 H1 0.8600
N2 C7 1.328(3)
N2 C6 1.375(3)
C1 C2 1.508(4)
C1 H1A 0.9600
C1 H1B 0.9600
C1 H1C 0.9600
C2 C13 1.503(4)
C2 C25 1.506(4)
C4 C5 1.364(3)
C4 C20 1.415(4)
C5 C6 1.410(3)
C5 H5 0.9300
C6 C18 1.414(3)
C7 C16 1.427(4)
C7 C8 1.484(4)
C8 C14 1.381(4)
C8 C9 1.437(4)
C9 C10 1.413(4)
C9 C23 1.422(4)
C10 C11 1.362(4)
C10 H10 0.9300
C11 C12 1.388(4)
C11 H11 0.9300
C12 C24 1.351(4)
C12 H12 0.9300
C13 H13A 0.9600
C13 H13B 0.9600
C13 H13C 0.9600
C14 C21 1.402(4)
C15 C16 1.496(4)
C15 H15A 0.9700
C15 H15B 0.9700
C16 C17 1.359(4)
C17 C18 1.401(4)
C17 H17 0.9300
C18 C19 1.413(4)
C19 C20 1.355(4)
C19 H19 0.9300
C20 H20 0.9300
C21 C22 1.356(4)
C21 H21 0.9300
C22 C23 1.420(4)
C22 H22 0.9300
C23 C24 1.406(4)
C24 H24 0.9300
C25 H25A 0.9600
C25 H25B 0.9600
C25 H25C 0.9600
